data_4037890
loop_
_publ_author_name
'Obah Kosso, Anne Roly'
'Kabri, Youssef'
'Broggi, Julie'
'Redon, S\'ebastien'
'Vanelle, Patrice'

_publ_section_title
;
 Sequential Regioselective Di-organochalcogenations of
 Imidazo[1,2-<i>a</i>]pyrimidines using
 I<sub>2</sub>/H<sub>3</sub>PO<sub>4</sub> in DMSO.
;
_journal_name_full 'The Journal of organic chemistry'
_journal_paper_doi 10.1021/acs.joc.9b02963
_journal_year 2020
_chemical_formula_moiety 'C27 H23 N3 O3 S Se'
_chemical_formula_sum 'C27 H23 N3 O3 S Se'
_chemical_formula_weight 548.50
_space_group_crystal_system triclinic
_space_group_IT_number 2
_space_group_name_Hall '-P 1'
_space_group_name_H-M_alt 'P -1'
_atom_sites_solution_hydrogens geom
_audit_creation_date 2018-11-30
_audit_creation_method
;
Olex2 1.2
(compiled 2018.05.29 svn.r3510 for OlexSys, GUI svn.r5506)
;
_cell_angle_alpha 72.6850(10)
_cell_angle_beta 72.1330(10)
_cell_angle_gamma 85.1920(10)
_cell_formula_units_Z 2
_cell_length_a 9.50100(10)
_cell_length_b 10.47140(10)
_cell_length_c 13.6454(3)
_cell_measurement_reflns_used 24221
_cell_measurement_temperature 298
_cell_measurement_theta_max 70.7980
_cell_measurement_theta_min 4.4020
_cell_volume 1233.49(3)
_computing_cell_refinement 'CrysAlisPro 1.171.39.46 (Rigaku OD, 2018)'
_computing_data_collection 'CrysAlisPro 1.171.39.46 (Rigaku OD, 2018)'
_computing_data_reduction 'CrysAlisPro 1.171.39.46 (Rigaku OD, 2018)'
_computing_molecular_graphics 'Olex2 (Dolomanov et al., 2009)'
_computing_publication_material 'Olex2 (Dolomanov et al., 2009)'
_computing_structure_refinement 'ShelXL (Sheldrick, 2015)'
_computing_structure_solution 'SHELXT 2014/5 (Sheldrick, 2014)'
_diffrn_ambient_temperature 298
_diffrn_detector 'CCD plate'
_diffrn_detector_area_resol_mean 5.3048
_diffrn_detector_type AtlasS2
_diffrn_measured_fraction_theta_full 0.999
_diffrn_measured_fraction_theta_max 0.991
_diffrn_measurement_details
;
List of Runs (angles in degrees, time in seconds):

  # Type    Start    End  Width  t~exp~   \w     \q     \k     \f   Frames
--------------------------------------------------------------------------
  1  \w      0.00  29.00   1.00    1.00    --   38.00  91.00 -10.44   29
  2  \w   -113.00 -13.00   1.00    1.00    --  -41.07 -57.00 -30.00  100
  3  \w    -69.00  32.00   1.00    1.00    --  -41.07  57.00 150.00  101
  4  \w   -115.00 -17.00   1.00    1.00    --  -41.07 -38.00-180.00   98
  5  \w   -115.00 -17.00   1.00    1.00    --  -41.07 -38.00  60.00   98
  6  \w      8.00 117.00   1.00    1.00    --   41.07  77.00 150.00  109
  7  \w     23.00  97.00   1.00    1.00    --   41.07-125.00   0.00   74
  8  \w     11.00  38.00   1.00    1.00    --   46.00  84.00 -22.95   27
  9  \w     11.00  38.00   1.00    1.00    --   46.00  84.00  43.01   27
 10  \w     12.00  45.00   1.00    1.00    --   46.00  81.00-142.57   33
 11  \w     16.00  45.00   1.00    1.00    --   50.00  82.00-110.06   29
 12  \w     16.00  45.00   1.00    1.00    --   50.00  81.00 139.98   29
 13  \w     30.00 137.00   1.00    1.00    --   62.00  75.00  66.15  107
 14  \w     30.00 137.00   1.00    1.00    --   62.00  75.00 -31.41  107
 15  \w     34.00 142.00   1.00    1.00    --   66.00  76.00  96.63  108
 16  \w     34.00 142.00   1.00    1.00    --   66.00  76.00 -76.09  108
 17  \w     37.00 146.00   1.00    1.00    --   70.00  77.00-166.47  109
 18  \w     38.00 146.00   1.00    1.00    --   70.00  76.00 131.25  108
 19  \w     37.00 146.00   1.00    1.00    --   70.00  77.00  16.01  109
 20  \w     37.00 146.00   1.00    1.00    --   70.00  77.00-120.73  109
 21  \w     41.00 150.00   1.00    4.00    --   74.00  77.00 -27.74  109
 22  \w     42.00 150.00   1.00    4.00    --   74.00  76.00 148.48  108
 23  \w     41.00 150.00   1.00    4.00    --   74.00  77.00 -45.65  109
 24  \w     69.00 178.00   1.00    4.00    --  101.41  77.00 150.00  109
 25  \w     69.00 178.00   1.00    4.00    --  101.41  77.00 -90.00  109
 26  \w     69.00 178.00   1.00    4.00    --  101.41  77.00-150.00  109
 27  \w     69.00 178.00   1.00    4.00    --  101.41  77.00   0.00  109
 28  \w     28.00 117.00   1.00    4.00    --  101.41-125.00-150.00   89
 29  \w     69.00 178.00   1.00    4.00    --  101.41  77.00-120.00  109
 30  \w     69.00 178.00   1.00    4.00    --  101.41  77.00  90.00  109
 31  \w     28.00 117.00   1.00    4.00    --  101.41-125.00  30.00   89
 32  \w     69.00 178.00   1.00    4.00    --  101.41  77.00 -60.00  109
 33  \w     69.00 178.00   1.00    4.00    --  101.41  77.00 -30.00  109
 34  \w     69.00 178.00   1.00    4.00    --  101.41  77.00-180.00  109
 35  \w     69.00 178.00   1.00    4.00    --  101.41  77.00 120.00  109
 36  \w     69.00 178.00   1.00    4.00    --  101.41  77.00  30.00  109
 37  \w     94.00 175.00   1.00    4.00    --  101.41 125.00   0.00   81
 38  \w     25.00 134.00   1.00    4.00    --  101.41 -77.00  30.00  109
 39  \w     69.00 178.00   1.00    4.00    --  101.41  77.00  60.00  109
 40  \w     28.00 117.00   1.00    4.00    --  101.41-125.00 -30.00   89
 41  \w     17.00  45.00   1.00    1.00    --   50.00  80.00 103.76   28
 42  \w     17.00  45.00   1.00    1.00    --   50.00  80.00 -85.94   28
 43  \w     17.00  45.00   1.00    1.00    --   50.00  80.00   8.73   28
 44  \w     26.00 134.00   1.00    1.00    --   58.00  76.00  -4.69  108
 45  \w     26.00 133.00   1.00    1.00    --   58.00  75.00-131.23  107
 46  \w     30.00 138.00   1.00    1.00    --   62.00  76.00 173.91  108
 47  \w     34.00 142.00   1.00    1.00    --   66.00  76.00 117.99  108
;
_diffrn_measurement_device 'four-circle diffractometer'
_diffrn_measurement_device_type 'SuperNova, Dual, Cu at home/near, AtlasS2'
_diffrn_measurement_method '\w scans'
_diffrn_orient_matrix_type 'CrysAlisPro convention (1999,Acta A55,543-557)'
_diffrn_orient_matrix_UB_11 0.0932085000
_diffrn_orient_matrix_UB_12 0.1284919000
_diffrn_orient_matrix_UB_13 -0.0363999000
_diffrn_orient_matrix_UB_21 -0.1416264000
_diffrn_orient_matrix_UB_22 0.0843534000
_diffrn_orient_matrix_UB_23 0.0062106000
_diffrn_orient_matrix_UB_31 -0.0167338000
_diffrn_orient_matrix_UB_32 -0.0111458000
_diffrn_orient_matrix_UB_33 0.1181839000
_diffrn_radiation_monochromator mirror
_diffrn_radiation_probe x-ray
_diffrn_radiation_type CuK\a
_diffrn_radiation_wavelength 1.54184
_diffrn_reflns_av_R_equivalents 0.0302
_diffrn_reflns_av_unetI/netI 0.0140
_diffrn_reflns_Laue_measured_fraction_full 0.999
_diffrn_reflns_Laue_measured_fraction_max 0.991
_diffrn_reflns_limit_h_max 11
_diffrn_reflns_limit_h_min -11
_diffrn_reflns_limit_k_max 12
_diffrn_reflns_limit_k_min -12
_diffrn_reflns_limit_l_max 16
_diffrn_reflns_limit_l_min -15
_diffrn_reflns_number 33371
_diffrn_reflns_point_group_measured_fraction_full 0.999
_diffrn_reflns_point_group_measured_fraction_max 0.991
_diffrn_reflns_theta_full 67.684
_diffrn_reflns_theta_max 70.919
_diffrn_reflns_theta_min 3.552
_diffrn_source 'micro-focus sealed X-ray tube'
_diffrn_source_type 'SuperNova (Cu) X-ray Source'
_exptl_absorpt_coefficient_mu 3.136
_exptl_absorpt_correction_T_max 1.00000
_exptl_absorpt_correction_T_min 0.48931
_exptl_absorpt_correction_type multi-scan
_exptl_absorpt_process_details
;
CrysAlisPro 1.171.39.46 (Rigaku Oxford Diffraction, 2018)
Empirical absorption correction using spherical harmonics,
 implemented in SCALE3 ABSPACK scaling algorithm.
;
_exptl_crystal_colour colourless
_exptl_crystal_colour_primary colourless
_exptl_crystal_density_diffrn 1.477
_exptl_crystal_description prism
_exptl_crystal_F_000 560
_exptl_crystal_size_max 0.5
_exptl_crystal_size_mid 0.2
_exptl_crystal_size_min 0.12
_refine_diff_density_max 0.465
_refine_diff_density_min -0.456
_refine_diff_density_rms 0.055
_refine_ls_extinction_method none
_refine_ls_goodness_of_fit_ref 1.043
_refine_ls_hydrogen_treatment constr
_refine_ls_matrix_type full
_refine_ls_number_parameters 338
_refine_ls_number_reflns 4716
_refine_ls_number_restraints 2
_refine_ls_restrained_S_all 1.044
_refine_ls_R_factor_all 0.0393
_refine_ls_R_factor_gt 0.0375
_refine_ls_shift/su_max 0.000
_refine_ls_shift/su_mean 0.000
_refine_ls_structure_factor_coef Fsqd
_refine_ls_weighting_details 'w=1/[\s^2^(Fo^2^)+(0.0532P)^2^+0.5698P] where P=(Fo^2^+2Fc^2^)/3'
_refine_ls_weighting_scheme calc
_refine_ls_wR_factor_gt 0.1013
_refine_ls_wR_factor_ref 0.1034
_reflns_Friedel_coverage 0.000
_reflns_number_gt 4422
_reflns_number_total 4716
_reflns_threshold_expression 'I > 2\s(I)'
_cod_data_source_file jo9b02963_si_002.cif
_cod_data_source_block rok76
_cod_original_cell_volume 1233.50(3)
_cod_database_code 4037890
_shelx_shelxl_version_number 2016/4
_chemical_oxdiff_formula 'c27 h23 n3 o3 s1 Se1'
_shelx_space_group_comment
;
The symmetry employed for this shelxl refinement is uniquely defined
by the following loop, which should always be used as a source of
symmetry information in preference to the above space-group names.
They are only intended as comments.
;
_shelx_estimated_absorpt_t_max 0.705
_shelx_estimated_absorpt_t_min 0.303
_reflns_odcompleteness_completeness 99.98
_reflns_odcompleteness_iscentric 1
_reflns_odcompleteness_theta 64.99
_olex2_refinement_description
;
1. Fixed Uiso
 At 1.2 times of:
  All C(H) groups
 At 1.5 times of:
  All C(H,H,H) groups
2. Restrained distances
 C22-O3 \\sim C22-O4
 with sigma of 0.01
 O3-C27 \\sim O4-C28
 with sigma of 0.01
3. Others
 Fixed Sof: O3(0.75) O4(0.25) C27(0.75) H27A(0.75) H27B(0.75) H27C(0.75)
 C28(0.25) H28A(0.25) H28B(0.25) H28C(0.25)
4.a Aromatic/amide H refined with riding coordinates:
 C2(H2), C4(H4), C8(H8), C9(H9), C10(H10), C11(H11), C12(H12), C14(H14),
 C15(H15), C16(H16), C17(H17), C18(H18), C20(H20), C24(H24)
4.b Idealised Me refined as rotating group:
 C25(H25A,H25B,H25C), C26(H26A,H26B,H26C), C27(H27A,H27B,H27C), C28(H28A,H28B,
 H28C)
;
_olex2_submission_special_instructions 'No special instructions were received'
_oxdiff_exptl_absorpt_empirical_details
;
Empirical correction (ABSPACK) includes:
- Absorption correction using spherical harmonics
- Frame scaling
;
_oxdiff_exptl_absorpt_empirical_full_max 1.691
_oxdiff_exptl_absorpt_empirical_full_min 0.601

loop_
_space_group_symop_operation_xyz
'x, y, z'
'-x, -y, -z'

loop_
_atom_site_label
_atom_site_type_symbol
_atom_site_fract_x
_atom_site_fract_y
_atom_site_fract_z
_atom_site_U_iso_or_equiv
_atom_site_adp_type
_atom_site_occupancy
_atom_site_site_symmetry_order
_atom_site_calc_flag
_atom_site_refinement_flags_posn
_atom_site_refinement_flags_occupancy
_atom_site_disorder_assembly
_atom_site_disorder_group
Se1 Se 0.99074(3) 0.10134(3) 0.16447(2) 0.07185(12) Uani 1 1 d . . . .
S1 S 0.50600(6) 0.48247(6) 0.22750(4) 0.05573(15) Uani 1 1 d . . . .
O1 O 0.6685(3) 0.0016(2) 0.57199(18) 0.1079(8) Uani 1 1 d . . . .
O2 O 1.0051(2) 0.3559(2) 0.44296(14) 0.0796(5) Uani 1 1 d . . . .
O3 O 0.7691(4) 0.2223(3) 0.5941(2) 0.0792(8) Uani 0.75 1 d D P A 1
O4 O 0.8422(10) 0.1661(10) 0.6070(5) 0.075(2) Uani 0.25 1 d D P A 2
N1 N 0.7460(2) 0.58748(19) -0.08159(14) 0.0567(4) Uani 1 1 d . . . .
N2 N 0.9363(2) 0.4227(2) -0.08479(16) 0.0672(5) Uani 1 1 d . . . .
N3 N 0.74144(18) 0.43111(17) 0.07281(13) 0.0466(4) Uani 1 1 d . . . .
C1 C 0.6226(2) 0.5144(2) 0.09669(16) 0.0471(4) Uani 1 1 d . . . .
C2 C 0.7898(2) 0.3204(2) 0.13471(17) 0.0507(5) Uani 1 1 d . . . .
H2 H 0.740012 0.286615 0.207447 0.061 Uiso 1 1 calc R . . .
C3 C 0.9131(3) 0.2603(2) 0.08732(18) 0.0567(5) Uani 1 1 d . . . .
C4 C 0.9834(3) 0.3167(3) -0.0235(2) 0.0682(6) Uani 1 1 d . . . .
H4 H 1.068872 0.275979 -0.055219 0.082 Uiso 1 1 calc R . . .
C5 C 0.8131(2) 0.4809(2) -0.03726(16) 0.0533(5) Uani 1 1 d . . . .
C6 C 0.6284(2) 0.6102(2) -0.00063(16) 0.0504(5) Uani 1 1 d . . . .
C7 C 0.5322(2) 0.7258(2) -0.02357(18) 0.0539(5) Uani 1 1 d . . . .
C8 C 0.5717(3) 0.8186(3) -0.1243(2) 0.0758(7) Uani 1 1 d . . . .
H8 H 0.657036 0.805818 -0.176385 0.091 Uiso 1 1 calc R . . .
C9 C 0.4852(4) 0.9302(3) -0.1482(3) 0.0924(9) Uani 1 1 d . . . .
H9 H 0.512987 0.991500 -0.216139 0.111 Uiso 1 1 calc R . . .
C10 C 0.3599(4) 0.9506(3) -0.0729(3) 0.0841(8) Uani 1 1 d . . . .
H10 H 0.303135 1.026356 -0.088799 0.101 Uiso 1 1 calc R . . .
C11 C 0.3179(4) 0.8587(3) 0.0264(3) 0.0836(8) Uani 1 1 d . . . .
H11 H 0.231946 0.872224 0.077654 0.100 Uiso 1 1 calc R . . .
C12 C 0.4022(3) 0.7460(3) 0.0514(2) 0.0703(6) Uani 1 1 d . . . .
H12 H 0.371578 0.683656 0.118704 0.084 Uiso 1 1 calc R . . .
C13 C 0.6093(2) 0.5549(2) 0.28705(16) 0.0530(5) Uani 1 1 d . . . .
C14 C 0.6599(4) 0.6827(3) 0.2430(2) 0.0879(9) Uani 1 1 d . . . .
H14 H 0.640109 0.734968 0.180571 0.105 Uiso 1 1 calc R . . .
C15 C 0.7404(5) 0.7357(4) 0.2902(3) 0.1116(13) Uani 1 1 d . . . .
H15 H 0.777845 0.822402 0.258061 0.134 Uiso 1 1 calc R . . .
C16 C 0.7653(4) 0.6625(5) 0.3828(3) 0.1080(13) Uani 1 1 d . . . .
H16 H 0.817333 0.699130 0.415840 0.130 Uiso 1 1 calc R . . .
C17 C 0.7133(6) 0.5340(5) 0.4277(4) 0.1286(17) Uani 1 1 d . . . .
H17 H 0.730732 0.482953 0.491359 0.154 Uiso 1 1 calc R . . .
C18 C 0.6353(5) 0.4786(3) 0.3797(3) 0.0990(11) Uani 1 1 d . . . .
H18 H 0.601046 0.390761 0.410245 0.119 Uiso 1 1 calc R . . .
C19 C 0.9285(3) 0.1326(2) 0.30372(18) 0.0590(5) Uani 1 1 d . . . .
C20 C 0.9946(2) 0.2351(2) 0.31855(18) 0.0575(5) Uani 1 1 d . . . .
H20 H 1.068663 0.287435 0.262557 0.069 Uiso 1 1 calc R . . .
C21 C 0.9488(3) 0.2585(3) 0.41805(18) 0.0637(6) Uani 1 1 d . . . .
C22 C 0.8369(3) 0.1796(3) 0.5015(2) 0.0764(7) Uani 1 1 d D . . .
C23 C 0.7764(3) 0.0743(3) 0.4852(2) 0.0765(7) Uani 1 1 d . . . .
C24 C 0.8206(3) 0.0505(3) 0.3860(2) 0.0689(6) Uani 1 1 d . . . .
H24 H 0.778933 -0.019160 0.374726 0.083 Uiso 1 1 calc R . . .
C25 C 0.6268(5) -0.1228(4) 0.5690(3) 0.1123(13) Uani 1 1 d . . . .
H25A H 0.575378 -0.108683 0.516184 0.168 Uiso 1 1 calc GR . . .
H25B H 0.563089 -0.169282 0.638326 0.168 Uiso 1 1 calc GR . . .
H25C H 0.713504 -0.175099 0.550621 0.168 Uiso 1 1 calc GR . . .
C26 C 1.1015(4) 0.4523(4) 0.3555(2) 0.0925(10) Uani 1 1 d . . . .
H26A H 1.052666 0.491802 0.301682 0.139 Uiso 1 1 calc GR . . .
H26B H 1.190113 0.409063 0.324934 0.139 Uiso 1 1 calc GR . . .
H26C H 1.126230 0.520764 0.381279 0.139 Uiso 1 1 calc GR . . .
C27 C 0.8290(6) 0.1555(5) 0.6760(5) 0.0995(14) Uani 0.75 1 d D P A 1
H27A H 0.932083 0.178016 0.654614 0.149 Uiso 0.75 1 calc GR P A 1
H27B H 0.818199 0.060752 0.690574 0.149 Uiso 0.75 1 calc GR P A 1
H27C H 0.778334 0.181461 0.739652 0.149 Uiso 0.75 1 calc GR P A 1
C28 C 0.7086(14) 0.2250(14) 0.6530(13) 0.107(7) Uani 0.25 1 d D P A 2
H28A H 0.707824 0.317461 0.613090 0.161 Uiso 0.25 1 calc GR P A 2
H28B H 0.700518 0.218409 0.726242 0.161 Uiso 0.25 1 calc GR P A 2
H28C H 0.626610 0.179126 0.651028 0.161 Uiso 0.25 1 calc GR P A 2

loop_
_atom_site_aniso_label
_atom_site_aniso_U_11
_atom_site_aniso_U_22
_atom_site_aniso_U_33
_atom_site_aniso_U_23
_atom_site_aniso_U_13
_atom_site_aniso_U_12
Se1 0.0922(2) 0.06175(18) 0.05942(18) -0.02446(13) -0.01589(14) 0.01385(14)
S1 0.0520(3) 0.0614(3) 0.0438(3) -0.0117(2) 0.0001(2) -0.0131(2)
O1 0.1216(18) 0.0944(15) 0.0739(13) -0.0162(11) 0.0245(12) -0.0506(14)
O2 0.0910(13) 0.0976(14) 0.0486(9) -0.0167(9) -0.0128(9) -0.0366(11)
O3 0.092(2) 0.0826(19) 0.0471(17) -0.0065(14) -0.0114(17) 0.0063(15)
O4 0.097(6) 0.098(6) 0.024(4) -0.014(4) -0.013(4) 0.004(5)
N1 0.0636(11) 0.0628(11) 0.0395(9) -0.0123(8) -0.0090(8) -0.0089(9)
N2 0.0696(12) 0.0780(13) 0.0433(10) -0.0169(9) -0.0017(9) 0.0003(10)
N3 0.0506(9) 0.0513(9) 0.0367(8) -0.0136(7) -0.0069(7) -0.0121(7)
C1 0.0500(10) 0.0511(10) 0.0409(10) -0.0150(8) -0.0093(8) -0.0119(8)
C2 0.0575(11) 0.0522(11) 0.0403(10) -0.0140(8) -0.0079(8) -0.0106(9)
C3 0.0649(13) 0.0558(12) 0.0491(11) -0.0193(9) -0.0115(10) -0.0035(10)
C4 0.0657(14) 0.0789(16) 0.0527(13) -0.0257(12) -0.0014(11) 0.0039(12)
C5 0.0587(12) 0.0615(12) 0.0356(10) -0.0144(9) -0.0047(9) -0.0108(10)
C6 0.0548(11) 0.0552(11) 0.0435(10) -0.0153(9) -0.0131(9) -0.0142(9)
C7 0.0616(12) 0.0544(11) 0.0521(12) -0.0159(9) -0.0226(10) -0.0101(9)
C8 0.0739(16) 0.0705(16) 0.0690(16) -0.0009(13) -0.0171(13) -0.0093(13)
C9 0.097(2) 0.0714(18) 0.092(2) 0.0085(16) -0.0344(19) -0.0074(16)
C10 0.098(2) 0.0641(16) 0.104(2) -0.0227(16) -0.0521(19) 0.0111(14)
C11 0.094(2) 0.092(2) 0.0767(19) -0.0364(16) -0.0366(16) 0.0239(16)
C12 0.0836(17) 0.0766(16) 0.0546(14) -0.0224(12) -0.0253(12) 0.0116(13)
C13 0.0569(11) 0.0604(12) 0.0396(10) -0.0182(9) -0.0091(9) 0.0069(9)
C14 0.128(3) 0.0791(18) 0.0654(16) -0.0110(14) -0.0434(17) -0.0246(18)
C15 0.149(4) 0.113(3) 0.091(2) -0.035(2) -0.046(2) -0.039(3)
C16 0.113(3) 0.145(4) 0.110(3) -0.075(3) -0.062(2) 0.018(2)
C17 0.198(5) 0.119(3) 0.126(3) -0.058(3) -0.120(4) 0.058(3)
C18 0.159(3) 0.0741(18) 0.081(2) -0.0226(16) -0.066(2) 0.023(2)
C19 0.0637(13) 0.0571(12) 0.0494(12) -0.0120(10) -0.0112(10) 0.0041(10)
C20 0.0532(11) 0.0657(13) 0.0444(11) -0.0076(10) -0.0077(9) -0.0060(10)
C21 0.0650(13) 0.0762(15) 0.0444(12) -0.0098(11) -0.0115(10) -0.0144(11)
C22 0.0879(18) 0.0853(18) 0.0431(12) -0.0132(12) -0.0004(12) -0.0219(14)
C23 0.0797(17) 0.0716(16) 0.0576(15) -0.0074(12) 0.0034(12) -0.0196(13)
C24 0.0751(15) 0.0571(13) 0.0650(15) -0.0139(11) -0.0081(12) -0.0103(11)
C25 0.122(3) 0.080(2) 0.101(3) -0.0057(19) 0.007(2) -0.039(2)
C26 0.097(2) 0.113(2) 0.0643(16) -0.0186(16) -0.0124(15) -0.0506(19)
C27 0.118(4) 0.102(3) 0.070(3) -0.004(3) -0.037(3) 0.004(3)
C28 0.131(13) 0.100(10) 0.064(8) -0.052(8) 0.045(9) -0.040(10)

loop_
_atom_type_symbol
_atom_type_description
_atom_type_scat_dispersion_real
_atom_type_scat_dispersion_imag
_atom_type_scat_source
C C 0.0181 0.0091 'International Tables Vol C Tables 4.2.6.8 and 6.1.1.4'
H H 0.0000 0.0000 'International Tables Vol C Tables 4.2.6.8 and 6.1.1.4'
N N 0.0311 0.0180 'International Tables Vol C Tables 4.2.6.8 and 6.1.1.4'
O O 0.0492 0.0322 'International Tables Vol C Tables 4.2.6.8 and 6.1.1.4'
S S 0.3331 0.5567 'International Tables Vol C Tables 4.2.6.8 and 6.1.1.4'
Se Se -0.7943 1.1372 'International Tables Vol C Tables 4.2.6.8 and 6.1.1.4'

loop_
_geom_angle_atom_site_label_1
_geom_angle_atom_site_label_2
_geom_angle_atom_site_label_3
_geom_angle
C3 Se1 C19 98.15(10)
C1 S1 C13 101.07(9)
C23 O1 C25 118.0(3)
C21 O2 C26 116.8(2)
C27 O3 C22 110.2(4)
C28 O4 C22 103.2(10)
C5 N1 C6 106.34(18)
C4 N2 C5 116.9(2)
C1 N3 C5 106.60(17)
C2 N3 C1 131.81(17)
C2 N3 C5 121.58(18)
N3 C1 S1 119.72(15)
N3 C1 C6 105.22(17)
C6 C1 S1 135.07(18)
N3 C2 H2 121.0
N3 C2 C3 117.95(19)
C3 C2 H2 121.0
C2 C3 Se1 122.27(17)
C2 C3 C4 118.1(2)
C4 C3 Se1 119.57(18)
N2 C4 C3 124.5(2)
N2 C4 H4 117.7
C3 C4 H4 117.7
N1 C5 N2 127.9(2)
N1 C5 N3 111.22(19)
N2 C5 N3 120.9(2)
N1 C6 C1 110.6(2)
N1 C6 C7 119.90(19)
C1 C6 C7 129.5(2)
C8 C7 C6 119.1(2)
C8 C7 C12 118.2(2)
C12 C7 C6 122.7(2)
C7 C8 H8 119.6
C9 C8 C7 120.7(3)
C9 C8 H8 119.6
C8 C9 H9 119.8
C10 C9 C8 120.5(3)
C10 C9 H9 119.8
C9 C10 H10 120.2
C9 C10 C11 119.6(3)
C11 C10 H10 120.2
C10 C11 H11 119.6
C10 C11 C12 120.7(3)
C12 C11 H11 119.6
C7 C12 H12 119.9
C11 C12 C7 120.3(3)
C11 C12 H12 119.9
C14 C13 S1 121.62(19)
C14 C13 C18 120.1(3)
C18 C13 S1 118.2(2)
C13 C14 H14 119.8
C13 C14 C15 120.4(3)
C15 C14 H14 119.8
C14 C15 H15 119.8
C16 C15 C14 120.3(4)
C16 C15 H15 119.8
C15 C16 H16 120.4
C15 C16 C17 119.2(3)
C17 C16 H16 120.4
C16 C17 H17 119.5
C16 C17 C18 120.9(3)
C18 C17 H17 119.5
C13 C18 C17 118.9(4)
C13 C18 H18 120.5
C17 C18 H18 120.5
C20 C19 Se1 118.85(17)
C20 C19 C24 122.1(2)
C24 C19 Se1 119.00(19)
C19 C20 H20 120.6
C19 C20 C21 118.8(2)
C21 C20 H20 120.6
O2 C21 C20 124.5(2)
O2 C21 C22 115.4(2)
C20 C21 C22 120.1(2)
C21 C22 O3 119.1(3)
C21 C22 O4 115.6(4)
C23 C22 O3 120.3(3)
C23 C22 O4 117.6(4)
C23 C22 C21 119.7(2)
O1 C23 C22 115.5(3)
O1 C23 C24 123.7(3)
C24 C23 C22 120.7(2)
C19 C24 H24 120.8
C23 C24 C19 118.5(2)
C23 C24 H24 120.8
O1 C25 H25A 109.5
O1 C25 H25B 109.5
O1 C25 H25C 109.5
H25A C25 H25B 109.5
H25A C25 H25C 109.5
H25B C25 H25C 109.5
O2 C26 H26A 109.5
O2 C26 H26B 109.5
O2 C26 H26C 109.5
H26A C26 H26B 109.5
H26A C26 H26C 109.5
H26B C26 H26C 109.5
O3 C27 H27A 109.5
O3 C27 H27B 109.5
O3 C27 H27C 109.5
H27A C27 H27B 109.5
H27A C27 H27C 109.5
H27B C27 H27C 109.5
O4 C28 H28A 109.5
O4 C28 H28B 109.5
O4 C28 H28C 109.5
H28A C28 H28B 109.5
H28A C28 H28C 109.5
H28B C28 H28C 109.5

loop_
_geom_bond_atom_site_label_1
_geom_bond_atom_site_label_2
_geom_bond_distance
Se1 C3 1.910(2)
Se1 C19 1.928(2)
S1 C1 1.737(2)
S1 C13 1.783(2)
O1 C23 1.372(3)
O1 C25 1.408(4)
O2 C21 1.361(3)
O2 C26 1.431(3)
O3 C22 1.414(4)
O3 C27 1.387(5)
O4 C22 1.421(7)
O4 C28 1.413(9)
N1 C5 1.317(3)
N1 C6 1.371(3)
N2 C4 1.313(4)
N2 C5 1.346(3)
N3 C1 1.386(3)
N3 C2 1.355(3)
N3 C5 1.399(3)
C1 C6 1.394(3)
C2 H2 0.9300
C2 C3 1.357(3)
C3 C4 1.413(3)
C4 H4 0.9300
C6 C7 1.470(3)
C7 C8 1.387(3)
C7 C12 1.388(4)
C8 H8 0.9300
C8 C9 1.387(4)
C9 H9 0.9300
C9 C10 1.363(5)
C10 H10 0.9300
C10 C11 1.370(5)
C11 H11 0.9300
C11 C12 1.386(4)
C12 H12 0.9300
C13 C14 1.355(4)
C13 C18 1.362(4)
C14 H14 0.9300
C14 C15 1.376(4)
C15 H15 0.9300
C15 C16 1.348(6)
C16 H16 0.9300
C16 C17 1.366(6)
C17 H17 0.9300
C17 C18 1.381(5)
C18 H18 0.9300
C19 C20 1.381(3)
C19 C24 1.385(3)
C20 H20 0.9300
C20 C21 1.382(3)
C21 C22 1.398(3)
C22 C23 1.387(4)
C23 C24 1.381(4)
C24 H24 0.9300
C25 H25A 0.9600
C25 H25B 0.9600
C25 H25C 0.9600
C26 H26A 0.9600
C26 H26B 0.9600
C26 H26C 0.9600
C27 H27A 0.9600
C27 H27B 0.9600
C27 H27C 0.9600
C28 H28A 0.9600
C28 H28B 0.9600
C28 H28C 0.9600

loop_
_geom_torsion_atom_site_label_1
_geom_torsion_atom_site_label_2
_geom_torsion_atom_site_label_3
_geom_torsion_atom_site_label_4
_geom_torsion
Se1 C3 C4 N2 177.5(2)
Se1 C19 C20 C21 179.27(18)
Se1 C19 C24 C23 -179.7(2)
S1 C1 C6 N1 -179.31(16)
S1 C1 C6 C7 2.3(3)
S1 C13 C14 C15 -179.5(3)
S1 C13 C18 C17 -179.1(3)
O1 C23 C24 C19 178.5(3)
O2 C21 C22 O3 13.7(4)
O2 C21 C22 O4 -27.9(6)
O2 C21 C22 C23 -177.5(3)
O3 C22 C23 O1 -12.0(5)
O3 C22 C23 C24 165.6(3)
O4 C22 C23 O1 30.3(6)
O4 C22 C23 C24 -152.1(5)
N1 C6 C7 C8 -7.2(3)
N1 C6 C7 C12 172.5(2)
N3 C1 C6 N1 0.0(2)
N3 C1 C6 C7 -178.40(18)
N3 C2 C3 Se1 -178.60(14)
N3 C2 C3 C4 0.0(3)
C1 S1 C13 C14 52.8(3)
C1 S1 C13 C18 -128.0(2)
C1 N3 C2 C3 -179.28(19)
C1 N3 C5 N1 -0.3(2)
C1 N3 C5 N2 178.42(19)
C1 C6 C7 C8 171.1(2)
C1 C6 C7 C12 -9.3(3)
C2 N3 C1 S1 0.5(3)
C2 N3 C1 C6 -178.96(19)
C2 N3 C5 N1 178.94(18)
C2 N3 C5 N2 -2.3(3)
C2 C3 C4 N2 -1.2(4)
C4 N2 C5 N1 179.6(2)
C4 N2 C5 N3 1.1(3)
C5 N1 C6 C1 -0.2(2)
C5 N1 C6 C7 178.39(18)
C5 N2 C4 C3 0.6(4)
C5 N3 C1 S1 179.61(14)
C5 N3 C1 C6 0.2(2)
C5 N3 C2 C3 1.7(3)
C6 N1 C5 N2 -178.3(2)
C6 N1 C5 N3 0.3(2)
C6 C7 C8 C9 -178.7(3)
C6 C7 C12 C11 178.2(2)
C7 C8 C9 C10 0.1(5)
C8 C7 C12 C11 -2.2(4)
C8 C9 C10 C11 -1.2(5)
C9 C10 C11 C12 0.6(5)
C10 C11 C12 C7 1.1(4)
C12 C7 C8 C9 1.6(4)
C13 S1 C1 N3 81.34(16)
C13 S1 C1 C6 -99.4(2)
C13 C14 C15 C16 -2.4(6)
C14 C13 C18 C17 0.1(5)
C14 C15 C16 C17 1.8(7)
C15 C16 C17 C18 -0.3(7)
C16 C17 C18 C13 -0.7(7)
C18 C13 C14 C15 1.4(5)
C19 C20 C21 O2 179.9(2)
C19 C20 C21 C22 -0.3(4)
C20 C19 C24 C23 1.3(4)
C20 C21 C22 O3 -166.2(3)
C20 C21 C22 O4 152.3(5)
C20 C21 C22 C23 2.6(5)
C21 C22 C23 O1 179.3(3)
C21 C22 C23 C24 -3.1(5)
C22 C23 C24 C19 1.1(5)
C24 C19 C20 C21 -1.7(4)
C25 O1 C23 C22 -166.0(3)
C25 O1 C23 C24 16.5(5)
C26 O2 C21 C20 10.0(4)
C26 O2 C21 C22 -169.9(3)
C27 O3 C22 C21 -99.6(4)
C27 O3 C22 C23 91.6(4)
C28 O4 C22 C21 117.5(7)
C28 O4 C22 C23 -92.2(9)
